data_7116811
loop_
_publ_author_name
'Hongmin Su'
'Fuxing Sun'
'Jiangtao Jia'
'Hongming He'
'Aifei Wang'
'Guangshan Zhu'

_publ_section_title
;
 A highly porous medical metal-organic framework constructed from
 bioactive curcumin
;
_journal_name_full Chem.Commun.
_journal_page_first 5774
_journal_paper_doi 10.1039/C4cc10159F
_journal_volume 51
_journal_year 2015
_chemical_formula_moiety 'C42 H34 O12 Zn3'
_chemical_formula_sum 'C42 H34 O12 Zn3'
_chemical_formula_weight 926.86
_chemical_melting_point ?
_chemical_name_common Medi-MOF-1
_chemical_name_systematic
; 
 ? 
;
_space_group_IT_number 154
_symmetry_cell_setting trigonal
_symmetry_space_group_name_Hall 'P 32 2"'
_symmetry_space_group_name_H-M 'P 32 2 1'
_atom_sites_solution_hydrogens geom
_atom_sites_solution_primary direct
_atom_sites_solution_secondary difmap
_audit_creation_method SHELXL-97
_audit_update_record
;
2014-12-14 deposited with the CCDC.
2015-02-20 downloaded from the CCDC.
;
_cell_angle_alpha 90.00
_cell_angle_beta 90.00
_cell_angle_gamma 120.00
_cell_formula_units_Z 3
_cell_length_a 18.1019(8)
_cell_length_b 18.1019(8)
_cell_length_c 24.668(2)
_cell_measurement_reflns_used 4368
_cell_measurement_temperature 293(2)
_cell_measurement_theta_max 18.80
_cell_measurement_theta_min 2.40
_cell_volume 7000.2(7)
_computing_cell_refinement 'Bruker SMART'
_computing_data_collection 'Bruker SMART'
_computing_data_reduction 'Bruker SAINT'
_computing_molecular_graphics 'Bruker SHELXTL'
_computing_publication_material 'Bruker SHELXTL'
_computing_structure_refinement 'SHELXL-97 (Sheldrick, 1997)'
_computing_structure_solution 'SHELXS-97 (Sheldrick, 1990)'
_diffrn_ambient_temperature 293(2)
_diffrn_detector_area_resol_mean '9.00 cm'
_diffrn_measured_fraction_theta_full 0.998
_diffrn_measured_fraction_theta_max 0.998
_diffrn_measurement_device_type 'CCD area detector'
_diffrn_measurement_method 'phi and omega scans'
_diffrn_radiation_monochromator graphite
_diffrn_radiation_source 'fine-focus sealed tube'
_diffrn_radiation_type MoK\a
_diffrn_radiation_wavelength 0.71073
_diffrn_reflns_av_R_equivalents 0.1176
_diffrn_reflns_av_sigmaI/netI 0.1352
_diffrn_reflns_limit_h_max 21
_diffrn_reflns_limit_h_min -21
_diffrn_reflns_limit_k_max 14
_diffrn_reflns_limit_k_min -21
_diffrn_reflns_limit_l_max 29
_diffrn_reflns_limit_l_min -26
_diffrn_reflns_number 36843
_diffrn_reflns_theta_full 25.49
_diffrn_reflns_theta_max 25.49
_diffrn_reflns_theta_min 1.30
_diffrn_standards_decay_% none
_diffrn_standards_interval_count none
_diffrn_standards_interval_time none
_diffrn_standards_number none
_exptl_absorpt_coefficient_mu 0.792
_exptl_absorpt_correction_T_max 0.854
_exptl_absorpt_correction_T_min 0.752
_exptl_absorpt_correction_type multi-scan
_exptl_absorpt_process_details SADABS
_exptl_crystal_colour red
_exptl_crystal_density_diffrn 0.660
_exptl_crystal_density_method 'not measured'
_exptl_crystal_description block
_exptl_crystal_F_000 1416
_exptl_crystal_size_max 0.40
_exptl_crystal_size_mid 0.30
_exptl_crystal_size_min 0.20
_refine_diff_density_max 0.764
_refine_diff_density_min -0.584
_refine_diff_density_rms 0.184
_refine_ls_abs_structure_details 'Flack H D (1983), Acta Cryst. A39, 876-881'
_refine_ls_abs_structure_Flack 0.52(3)
_refine_ls_extinction_method none
_refine_ls_goodness_of_fit_ref 1.078
_refine_ls_hydrogen_treatment constr
_refine_ls_matrix_type full
_refine_ls_number_parameters 261
_refine_ls_number_reflns 8651
_refine_ls_number_restraints 0
_refine_ls_restrained_S_all 1.078
_refine_ls_R_factor_all 0.1335
_refine_ls_R_factor_gt 0.0692
_refine_ls_shift/su_max 0.000
_refine_ls_shift/su_mean 0.000
_refine_ls_structure_factor_coef Fsqd
_refine_ls_weighting_details 'calc w=1/[\s^2^(Fo^2^)+(0.1268P)^2^+0.0000P] where P=(Fo^2^+2Fc^2^)/3'
_refine_ls_weighting_scheme calc
_refine_ls_wR_factor_gt 0.2338
_refine_ls_wR_factor_ref 0.2569
_reflns_number_gt 4570
_reflns_number_total 8651
_reflns_threshold_expression >2sigma(I)
_cod_data_source_file c4cc10159f2.cif
_cod_data_source_block s2
_cod_depositor_comments
;
The following automatic conversions were performed:

'_chemical_melting_point' value 'none' was changed to '?' - the value
is undefined or not given.

Automatic conversion script
Id: cif_fix_values 2827 2014-09-09 07:05:25Z andrius 
;
_cod_original_sg_symbol_H-M P3221
_cod_database_code 7116811

loop_
_symmetry_equiv_pos_as_xyz
'x, y, z'
'-y, x-y, z+2/3'
'-x+y, -x, z+1/3'
'y, x, -z'
'-x, -x+y, -z+2/3'
'x-y, -y, -z+1/3'

loop_
_atom_site_label
_atom_site_type_symbol
_atom_site_fract_x
_atom_site_fract_y
_atom_site_fract_z
_atom_site_U_iso_or_equiv
_atom_site_adp_type
_atom_site_occupancy
_atom_site_symmetry_multiplicity
_atom_site_calc_flag
_atom_site_refinement_flags
C1 C 0.3848(13) 0.5241(9) 1.0309(5) 0.160(9) Uani 1 1 d .
H1A H 0.4286 0.5790 1.0184 0.240 Uiso 1 1 calc R
H1B H 0.4032 0.5098 1.0637 0.240 Uiso 1 1 calc R
H1C H 0.3335 0.5259 1.0377 0.240 Uiso 1 1 calc R
C2 C 0.3725(6) 0.4219(6) 0.9022(3) 0.051(2) Uani 1 1 d .
C3 C 0.3966(6) 0.4886(6) 0.9396(3) 0.056(3) Uani 1 1 d .
C4 C 0.4450(7) 0.5732(6) 0.9247(4) 0.070(3) Uani 1 1 d .
H4 H 0.4602 0.6167 0.9499 0.084 Uiso 1 1 calc R
C5 C 0.4714(8) 0.5923(6) 0.8687(4) 0.077(3) Uani 1 1 d .
C6 C 0.4422(9) 0.5276(7) 0.8325(4) 0.091(4) Uani 1 1 d .
H6 H 0.4540 0.5405 0.7959 0.110 Uiso 1 1 calc R
C7 C 0.3945(7) 0.4416(7) 0.8482(3) 0.072(3) Uani 1 1 d .
H7 H 0.3779 0.3984 0.8226 0.087 Uiso 1 1 calc R
C8 C 0.5299(7) 0.6799(7) 0.8509(4) 0.083(4) Uani 1 1 d .
H8 H 0.5339 0.6897 0.8138 0.099 Uiso 1 1 calc R
C9 C 0.5789(8) 0.7483(7) 0.8831(4) 0.080(4) Uani 1 1 d .
H9 H 0.5730 0.7411 0.9205 0.096 Uiso 1 1 calc R
C10 C 0.6399(6) 0.8319(6) 0.8623(3) 0.052(3) Uani 1 1 d .
C11 C 0.7001(7) 0.8883(6) 0.8956(4) 0.063(3) Uani 1 1 d .
H11 H 0.6933 0.8735 0.9321 0.076 Uiso 1 1 calc R
C12 C 0.7728(6) 0.9675(7) 0.8825(3) 0.053(2) Uani 1 1 d .
C13 C 0.8383(7) 1.0157(6) 0.9236(3) 0.060(3) Uani 1 1 d .
H13 H 0.8293 0.9965 0.9593 0.072 Uiso 1 1 calc R
C14 C 0.9109(6) 1.0869(7) 0.9104(4) 0.060(3) Uani 1 1 d .
H14 H 0.9152 1.1048 0.8746 0.072 Uiso 1 1 calc R
C15 C 0.9830(6) 1.1391(6) 0.9446(3) 0.052(3) Uani 1 1 d .
C16 C 1.0505(6) 1.2086(7) 0.9205(4) 0.063(3) Uani 1 1 d .
H16 H 1.0461 1.2199 0.8842 0.076 Uiso 1 1 calc R
C17 C 1.1252(7) 1.2629(7) 0.9485(4) 0.065(3) Uani 1 1 d .
H17 H 1.1681 1.3112 0.9315 0.078 Uiso 1 1 calc R
C18 C 1.1359(6) 1.2448(6) 1.0023(3) 0.048(2) Uani 1 1 d .
C19 C 1.0671(6) 1.1752(6) 1.0276(3) 0.051(3) Uani 1 1 d .
C20 C 0.9918(6) 1.1232(6) 0.9992(4) 0.057(3) Uani 1 1 d .
H20 H 0.9469 1.0773 1.0168 0.068 Uiso 1 1 calc R
C21 C 1.0230(7) 1.0904(8) 1.1090(4) 0.085(4) Uani 1 1 d .
H21A H 0.9737 1.0948 1.1178 0.128 Uiso 1 1 calc R
H21B H 1.0488 1.0855 1.1418 0.128 Uiso 1 1 calc R
H21C H 1.0062 1.0409 1.0869 0.128 Uiso 1 1 calc R
O1 O 0.3692(5) 0.4630(4) 0.9915(2) 0.073(2) Uani 1 1 d .
O2 O 0.3295(4) 0.3425(4) 0.92086(19) 0.0500(14) Uani 1 1 d .
O3 O 0.6351(4) 0.8413(4) 0.8119(2) 0.0622(19) Uani 1 1 d .
O4 O 0.7893(4) 1.0003(4) 0.8350(2) 0.0491(16) Uani 1 1 d .
O5 O 1.2072(4) 1.2916(4) 1.0288(2) 0.0479(15) Uani 1 1 d .
O6 O 1.0829(4) 1.1649(4) 1.0801(2) 0.0607(18) Uani 1 1 d .
Zn1 Zn 0.32423(8) 0.32423(8) 1.0000 0.0470(4) Uani 1 2 d S
Zn2 Zn 0.28048(7) 0.22203(6) 0.89374(4) 0.0443(3) Uani 1 1 d .

loop_
_atom_site_aniso_label
_atom_site_aniso_U_11
_atom_site_aniso_U_22
_atom_site_aniso_U_33
_atom_site_aniso_U_23
_atom_site_aniso_U_13
_atom_site_aniso_U_12
C1 0.28(2) 0.074(10) 0.061(8) 0.001(7) 0.047(11) 0.039(12)
C2 0.047(6) 0.045(6) 0.044(5) -0.001(4) -0.005(4) 0.010(5)
C3 0.064(7) 0.046(6) 0.042(5) 0.000(4) 0.008(5) 0.015(5)
C4 0.079(8) 0.041(6) 0.056(6) -0.002(5) 0.007(6) 0.003(6)
C5 0.093(9) 0.045(6) 0.061(6) 0.014(5) 0.000(7) 0.009(7)
C6 0.137(12) 0.057(7) 0.036(5) 0.002(5) 0.005(7) 0.015(8)
C7 0.089(9) 0.060(7) 0.040(5) -0.003(5) 0.009(6) 0.017(7)
C8 0.089(9) 0.053(7) 0.052(6) 0.006(5) -0.008(6) -0.006(7)
C9 0.085(9) 0.075(8) 0.041(6) 0.021(6) 0.002(6) 0.010(7)
C10 0.051(6) 0.046(6) 0.039(5) 0.012(4) 0.002(4) 0.010(5)
C11 0.066(7) 0.053(6) 0.039(5) 0.012(5) 0.001(5) 0.006(6)
C12 0.059(6) 0.058(7) 0.043(5) -0.002(5) -0.013(5) 0.029(6)
C13 0.077(8) 0.060(7) 0.034(5) 0.003(5) -0.007(5) 0.029(6)
C14 0.045(6) 0.063(7) 0.059(6) -0.001(5) -0.012(5) 0.016(6)
C15 0.046(6) 0.059(7) 0.040(5) 0.003(5) -0.003(4) 0.017(5)
C16 0.047(6) 0.078(8) 0.043(5) 0.002(5) -0.012(5) 0.015(6)
C17 0.052(7) 0.074(8) 0.049(6) 0.021(5) 0.012(5) 0.016(6)
C18 0.046(6) 0.050(6) 0.039(5) -0.005(5) 0.002(4) 0.017(5)
C19 0.057(6) 0.052(6) 0.035(5) 0.001(4) 0.003(4) 0.020(5)
C20 0.041(6) 0.049(6) 0.056(6) 0.005(5) -0.001(5) 0.004(5)
C21 0.077(8) 0.082(9) 0.069(7) 0.026(7) -0.007(6) 0.020(7)
O1 0.112(6) 0.039(4) 0.040(4) 0.001(3) 0.022(4) 0.016(4)
O2 0.052(4) 0.037(4) 0.043(3) 0.000(3) 0.005(3) 0.009(3)
O3 0.060(4) 0.043(4) 0.046(4) 0.014(3) -0.003(3) -0.003(3)
O4 0.050(4) 0.050(4) 0.037(3) 0.005(3) -0.004(3) 0.017(3)
O5 0.039(4) 0.057(4) 0.039(3) -0.013(3) -0.005(3) 0.017(3)
O6 0.052(4) 0.066(5) 0.043(4) 0.009(3) -0.005(3) 0.013(4)
Zn1 0.0445(6) 0.0445(6) 0.0356(6) -0.0031(3) 0.0031(3) 0.0100(8)
Zn2 0.0443(6) 0.0506(7) 0.0369(5) -0.0078(4) -0.0013(5) 0.0230(6)

loop_
_atom_type_symbol
_atom_type_description
_atom_type_scat_dispersion_real
_atom_type_scat_dispersion_imag
_atom_type_scat_source
C C 0.0033 0.0016 'International Tables Vol C Tables 4.2.6.8 and 6.1.1.4'
H H 0.0000 0.0000 'International Tables Vol C Tables 4.2.6.8 and 6.1.1.4'
O O 0.0106 0.0060 'International Tables Vol C Tables 4.2.6.8 and 6.1.1.4'
Zn Zn 0.2839 1.4301 'International Tables Vol C Tables 4.2.6.8 and 6.1.1.4'

loop_
_geom_angle_atom_site_label_1
_geom_angle_atom_site_label_2
_geom_angle_atom_site_label_3
_geom_angle
_geom_angle_site_symmetry_1
_geom_angle_site_symmetry_3
O1 C1 H1A 109.5 . .
O1 C1 H1B 109.5 . .
H1A C1 H1B 109.5 . .
O1 C1 H1C 109.5 . .
H1A C1 H1C 109.5 . .
H1B C1 H1C 109.5 . .
O2 C2 C7 123.4(8) . .
O2 C2 C3 117.6(7) . .
C7 C2 C3 119.0(9) . .
O1 C3 C4 123.2(8) . .
O1 C3 C2 114.8(8) . .
C4 C3 C2 122.0(8) . .
C3 C4 C5 118.0(9) . .
C3 C4 H4 121.0 . .
C5 C4 H4 121.0 . .
C6 C5 C4 119.0(9) . .
C6 C5 C8 119.8(10) . .
C4 C5 C8 121.1(9) . .
C5 C6 C7 122.2(9) . .
C5 C6 H6 118.9 . .
C7 C6 H6 118.9 . .
C2 C7 C6 119.4(9) . .
C2 C7 H7 120.3 . .
C6 C7 H7 120.3 . .
C9 C8 C5 126.9(10) . .
C9 C8 H8 116.5 . .
C5 C8 H8 116.5 . .
C8 C9 C10 123.6(9) . .
C8 C9 H9 118.2 . .
C10 C9 H9 118.2 . .
O3 C10 C11 125.9(9) . .
O3 C10 C9 114.9(9) . .
C11 C10 C9 118.9(8) . .
C10 C11 C12 128.5(8) . .
C10 C11 H11 115.8 . .
C12 C11 H11 115.8 . .
O4 C12 C11 124.2(8) . .
O4 C12 C13 115.2(9) . .
C11 C12 C13 120.6(8) . .
C14 C13 C12 120.9(8) . .
C14 C13 H13 119.5 . .
C12 C13 H13 119.5 . .
C13 C14 C15 128.2(9) . .
C13 C14 H14 115.9 . .
C15 C14 H14 115.9 . .
C16 C15 C20 117.6(8) . .
C16 C15 C14 116.4(8) . .
C20 C15 C14 126.0(9) . .
C15 C16 C17 122.3(8) . .
C15 C16 H16 118.9 . .
C17 C16 H16 118.9 . .
C16 C17 C18 120.3(9) . .
C16 C17 H17 119.9 . .
C18 C17 H17 119.9 . .
O5 C18 C19 120.5(8) . .
O5 C18 C17 121.8(8) . .
C19 C18 C17 117.7(8) . .
O6 C19 C20 125.9(8) . .
O6 C19 C18 113.2(8) . .
C20 C19 C18 120.9(8) . .
C19 C20 C15 121.1(9) . .
C19 C20 H20 119.5 . .
C15 C20 H20 119.5 . .
O6 C21 H21A 109.5 . .
O6 C21 H21B 109.5 . .
H21A C21 H21B 109.5 . .
O6 C21 H21C 109.5 . .
H21A C21 H21C 109.5 . .
H21B C21 H21C 109.5 . .
C3 O1 C1 119.2(8) . .
C3 O1 Zn1 109.7(5) . .
C1 O1 Zn1 130.2(7) . .
C2 O2 Zn1 118.6(5) . .
C2 O2 Zn2 139.3(5) . .
Zn1 O2 Zn2 100.9(2) . .
C10 O3 Zn2 122.5(6) . 5_666
C12 O4 Zn2 122.3(6) . 5_666
C18 O5 Zn2 124.2(5) . 4_667
C18 O5 Zn1 124.3(5) . 1_665
Zn2 O5 Zn1 101.3(2) 4_667 1_665
C19 O6 C21 119.5(7) . .
C19 O6 Zn2 109.5(5) . 4_667
C21 O6 Zn2 130.8(6) . 4_667
O2 Zn1 O2 167.6(3) . 4_557
O2 Zn1 O5 110.6(2) . 1_445
O2 Zn1 O5 78.0(2) 4_557 1_445
O2 Zn1 O5 78.0(2) . 4_447
O2 Zn1 O5 110.6(2) 4_557 4_447
O5 Zn1 O5 95.9(3) 1_445 4_447
O2 Zn1 O1 94.6(2) . 4_557
O2 Zn1 O1 76.0(2) 4_557 4_557
O5 Zn1 O1 153.9(2) 1_445 4_557
O5 Zn1 O1 95.8(3) 4_447 4_557
O2 Zn1 O1 76.0(2) . .
O2 Zn1 O1 94.6(2) 4_557 .
O5 Zn1 O1 95.8(3) 1_445 .
O5 Zn1 O1 153.9(2) 4_447 .
O1 Zn1 O1 83.5(4) 4_557 .
O2 Zn1 Zn2 149.17(18) . 4_557
O2 Zn1 Zn2 40.04(17) 4_557 4_557
O5 Zn1 Zn2 38.56(15) 1_445 4_557
O5 Zn1 Zn2 101.91(16) 4_447 4_557
O1 Zn1 Zn2 115.91(15) 4_557 4_557
O1 Zn1 Zn2 101.78(16) . 4_557
O4 Zn2 O3 96.6(3) 5_656 5_656
O4 Zn2 O5 150.3(3) 5_656 4_447
O3 Zn2 O5 108.7(3) 5_656 4_447
O4 Zn2 O2 106.7(2) 5_656 .
O3 Zn2 O2 111.8(3) 5_656 .
O5 Zn2 O2 78.7(2) 4_447 .
O4 Zn2 O6 85.6(2) 5_656 4_447
O3 Zn2 O6 108.2(3) 5_656 4_447
O5 Zn2 O6 72.0(2) 4_447 4_447
O2 Zn2 O6 136.2(2) . 4_447

loop_
_geom_bond_atom_site_label_1
_geom_bond_atom_site_label_2
_geom_bond_distance
_geom_bond_site_symmetry_2
C1 O1 1.391(13) .
C1 H1A 0.9600 .
C1 H1B 0.9600 .
C1 H1C 0.9600 .
C2 O2 1.328(10) .
C2 C7 1.384(11) .
C2 C3 1.406(12) .
C3 O1 1.367(10) .
C3 C4 1.381(12) .
C4 C5 1.446(12) .
C4 H4 0.9300 .
C5 C6 1.352(13) .
C5 C8 1.465(13) .
C6 C7 1.406(14) .
C6 H6 0.9300 .
C7 H7 0.9300 .
C8 C9 1.362(14) .
C8 H8 0.9300 .
C9 C10 1.449(13) .
C9 H9 0.9300 .
C10 O3 1.264(9) .
C10 C11 1.339(12) .
C11 C12 1.416(13) .
C11 H11 0.9300 .
C12 O4 1.279(10) .
C12 C13 1.470(12) .
C13 C14 1.342(13) .
C13 H13 0.9300 .
C14 C15 1.441(13) .
C14 H14 0.9300 .
C15 C16 1.377(13) .
C15 C20 1.402(12) .
C16 C17 1.394(13) .
C16 H16 0.9300 .
C17 C18 1.404(11) .
C17 H17 0.9300 .
C18 O5 1.309(10) .
C18 C19 1.398(12) .
C19 O6 1.360(10) .
C19 C20 1.396(12) .
C20 H20 0.9300 .
C21 O6 1.428(12) .
C21 H21A 0.9600 .
C21 H21B 0.9600 .
C21 H21C 0.9600 .
O1 Zn1 2.229(6) .
O2 Zn1 1.974(5) .
O2 Zn2 2.014(6) .
O3 Zn2 1.944(6) 5_666
O4 Zn2 1.931(6) 5_666
O5 Zn2 1.954(5) 4_667
O5 Zn1 2.023(6) 1_665
O6 Zn2 2.423(6) 4_667
Zn1 O2 1.974(5) 4_557
Zn1 O5 2.023(6) 1_445
Zn1 O5 2.023(6) 4_447
Zn1 O1 2.229(6) 4_557
Zn1 Zn2 3.0748(11) 4_557
Zn2 O4 1.931(6) 5_656
Zn2 O3 1.944(6) 5_656
Zn2 O5 1.954(5) 4_447
Zn2 O6 2.423(6) 4_447

loop_
_geom_torsion_atom_site_label_1
_geom_torsion_atom_site_label_2
_geom_torsion_atom_site_label_3
_geom_torsion_atom_site_label_4
_geom_torsion
_geom_torsion_site_symmetry_4
O2 C2 C3 O1 -2.5(14) .
C7 C2 C3 O1 177.6(9) .
O2 C2 C3 C4 176.7(10) .
C7 C2 C3 C4 -3.2(17) .
O1 C3 C4 C5 178.9(11) .
C2 C3 C4 C5 -0.3(18) .
C3 C4 C5 C6 5(2) .
C3 C4 C5 C8 -173.8(12) .
C4 C5 C6 C7 -7(2) .
C8 C5 C6 C7 172.1(13) .
O2 C2 C7 C6 -178.2(11) .
C3 C2 C7 C6 1.7(17) .
C5 C6 C7 C2 4(2) .
C6 C5 C8 C9 -164.7(15) .
C4 C5 C8 C9 14(2) .
C5 C8 C9 C10 175.4(13) .
C8 C9 C10 O3 11.0(18) .
C8 C9 C10 C11 -162.7(13) .
O3 C10 C11 C12 -3(2) .
C9 C10 C11 C12 169.6(12) .
C10 C11 C12 O4 5(2) .
C10 C11 C12 C13 -171.7(11) .
O4 C12 C13 C14 -2.6(15) .
C11 C12 C13 C14 174.1(11) .
C12 C13 C14 C15 -176.6(10) .
C13 C14 C15 C16 179.0(11) .
C13 C14 C15 C20 2.0(18) .
C20 C15 C16 C17 -0.8(16) .
C14 C15 C16 C17 -178.0(10) .
C15 C16 C17 C18 3.9(17) .
C16 C17 C18 O5 176.0(9) .
C16 C17 C18 C19 -5.0(15) .
O5 C18 C19 O6 1.2(13) .
C17 C18 C19 O6 -177.9(9) .
O5 C18 C19 C20 -177.9(9) .
C17 C18 C19 C20 3.1(15) .
O6 C19 C20 C15 -178.9(9) .
C18 C19 C20 C15 0.0(15) .
C16 C15 C20 C19 -1.2(15) .
C14 C15 C20 C19 175.8(10) .
C4 C3 O1 C1 5.0(18) .
C2 C3 O1 C1 -175.7(13) .
C4 C3 O1 Zn1 -165.2(9) .
C2 C3 O1 Zn1 14.0(11) .
C7 C2 O2 Zn1 167.1(8) .
C3 C2 O2 Zn1 -12.8(12) .
C7 C2 O2 Zn2 2.7(16) .
C3 C2 O2 Zn2 -177.2(7) .
C11 C10 O3 Zn2 1.9(15) 5_666
C9 C10 O3 Zn2 -171.3(8) 5_666
C11 C12 O4 Zn2 -4.1(14) 5_666
C13 C12 O4 Zn2 172.4(6) 5_666
C19 C18 O5 Zn2 -7.7(12) 4_667
C17 C18 O5 Zn2 171.3(7) 4_667
C19 C18 O5 Zn1 130.8(8) 1_665
C17 C18 O5 Zn1 -50.2(12) 1_665
C20 C19 O6 C21 7.0(15) .
C18 C19 O6 C21 -171.9(10) .
C20 C19 O6 Zn2 -177.1(8) 4_667
C18 C19 O6 Zn2 4.0(10) 4_667
C2 O2 Zn1 O2 -26.5(6) 4_557
Zn2 O2 Zn1 O2 143.3(2) 4_557
C2 O2 Zn1 O5 106.3(6) 1_445
Zn2 O2 Zn1 O5 -84.0(3) 1_445
C2 O2 Zn1 O5 -161.8(7) 4_447
Zn2 O2 Zn1 O5 7.9(2) 4_447
C2 O2 Zn1 O1 -66.8(7) 4_557
Zn2 O2 Zn1 O1 102.9(3) 4_557
C2 O2 Zn1 O1 15.3(7) .
Zn2 O2 Zn1 O1 -175.0(3) .
C2 O2 Zn1 Zn2 104.9(6) 4_557
Zn2 O2 Zn1 Zn2 -85.4(4) 4_557
C3 O1 Zn1 O2 -15.5(6) .
C1 O1 Zn1 O2 175.6(13) .
C3 O1 Zn1 O2 156.2(7) 4_557
C1 O1 Zn1 O2 -12.7(13) 4_557
C3 O1 Zn1 O5 -125.4(6) 1_445
C1 O1 Zn1 O5 65.8(13) 1_445
C3 O1 Zn1 O5 -9.1(11) 4_447
C1 O1 Zn1 O5 -178.0(12) 4_447
C3 O1 Zn1 O1 80.9(6) 4_557
C1 O1 Zn1 O1 -88.0(13) 4_557
C3 O1 Zn1 Zn2 -164.0(6) 4_557
C1 O1 Zn1 Zn2 27.2(13) 4_557
C2 O2 Zn2 O4 -52.2(9) 5_656
Zn1 O2 Zn2 O4 141.7(3) 5_656
C2 O2 Zn2 O3 52.2(9) 5_656
Zn1 O2 Zn2 O3 -113.9(3) 5_656
C2 O2 Zn2 O5 157.9(9) 4_447
Zn1 O2 Zn2 O5 -8.1(2) 4_447
C2 O2 Zn2 O6 -153.6(8) 4_447
Zn1 O2 Zn2 O6 40.3(4) 4_447
